data_7159204
loop_
_publ_author_name
'Nalawade, Sachin A.'
'Singh, Manjeet'
'Puneeth Kumar, DRGKoppalu R'
'Dey, Sanjit'
'Gopi, Hosahudya N.'

_publ_section_title
;
 Stereoselective synthesis of backbone extended &#x3c0;-conjugated amino
 esters.
;
_journal_issue 12
_journal_name_full 'Organic &amp; biomolecular chemistry'
_journal_page_first 2586
_journal_page_last 2595
_journal_paper_doi 10.1039/d3ob00090g
_journal_volume 21
_journal_year 2023
_chemical_formula_moiety 'C18 H29 N O4'
_chemical_formula_sum 'C18 H29 N O4'
_chemical_formula_weight 323.42
_chemical_name_common '(ethyl (S,2E,4E,6E)-8-((tert-butoxycarbonyl)amino)-9-methyldeca-2,4,6-trienoate)'
_chemical_name_systematic '(ethyl (S,2E,4E,6E)-8-((tert-butoxycarbonyl)amino)-9-methyldeca-2,4,6-trienoate)'
_space_group_crystal_system triclinic
_space_group_IT_number 2
_space_group_name_Hall '-P 1'
_space_group_name_H-M_alt 'P -1'
_atom_sites_solution_hydrogens geom
_audit_creation_method SHELXL-2018/3
_audit_update_record
;
2022-10-17 deposited with the CCDC.	2023-03-01 downloaded from the CCDC.
;
_cell_angle_alpha 83.781(8)
_cell_angle_beta 78.945(8)
_cell_angle_gamma 69.533(8)
_cell_formula_units_Z 4
_cell_length_a 10.171(4)
_cell_length_b 11.307(4)
_cell_length_c 18.203(6)
_cell_measurement_reflns_used 9658
_cell_measurement_temperature 100(2)
_cell_measurement_theta_max 28.570
_cell_measurement_theta_min 1.141
_cell_volume 1922.9(12)
_computing_structure_refinement 'SHELXL-2018/3 (Sheldrick, 2018)'
_computing_structure_solution 'SHELXT 2014/5 (Sheldrick, 2014)'
_diffrn_ambient_temperature 100(2)
_diffrn_measured_fraction_theta_full 0.999
_diffrn_measured_fraction_theta_max 0.982
_diffrn_measurement_device_type microfocus
_diffrn_measurement_method APEXIII
_diffrn_radiation_type MoK\a
_diffrn_radiation_wavelength 0.71073
_diffrn_reflns_av_R_equivalents 0.0976
_diffrn_reflns_av_unetI/netI 0.1656
_diffrn_reflns_Laue_measured_fraction_full 0.999
_diffrn_reflns_Laue_measured_fraction_max 0.982
_diffrn_reflns_limit_h_max 13
_diffrn_reflns_limit_h_min -13
_diffrn_reflns_limit_k_max 15
_diffrn_reflns_limit_k_min -8
_diffrn_reflns_limit_l_max 24
_diffrn_reflns_limit_l_min -24
_diffrn_reflns_number 25003
_diffrn_reflns_point_group_measured_fraction_full 0.999
_diffrn_reflns_point_group_measured_fraction_max 0.982
_diffrn_reflns_theta_full 25.242
_diffrn_reflns_theta_max 28.570
_diffrn_reflns_theta_min 1.141
_diffrn_source 'fine-focus sealed tube'
_exptl_absorpt_coefficient_mu 0.078
_exptl_absorpt_correction_T_max 0.987
_exptl_absorpt_correction_T_min 0.981
_exptl_absorpt_correction_type multi-scan
_exptl_absorpt_process_details SADABS,2008
_exptl_crystal_colour Colourless
_exptl_crystal_density_diffrn 1.117
_exptl_crystal_description Plate-shape
_exptl_crystal_F_000 704.0
_exptl_crystal_size_max 0.28
_exptl_crystal_size_mid 0.21
_exptl_crystal_size_min 0.17
_refine_diff_density_max 0.324
_refine_diff_density_min -0.253
_refine_diff_density_rms 0.059
_refine_ls_extinction_coef 0.0025(8)
_refine_ls_extinction_expression Fc^*^=kFc[1+0.001xFc^2^\l^3^/sin(2\q)]^-1/4^
_refine_ls_extinction_method 'SHELXL-2018/3 (Sheldrick 2018)'
_refine_ls_goodness_of_fit_ref 0.919
_refine_ls_hydrogen_treatment constr
_refine_ls_matrix_type full
_refine_ls_number_parameters 428
_refine_ls_number_reflns 9658
_refine_ls_number_restraints 0
_refine_ls_restrained_S_all 0.919
_refine_ls_R_factor_all 0.2085
_refine_ls_R_factor_gt 0.0681
_refine_ls_shift/su_max 0.000
_refine_ls_shift/su_mean 0.000
_refine_ls_structure_factor_coef Fsqd
_refine_ls_weighting_details 'w=1/[\s^2^(Fo^2^)+(0.0803P)^2^] where P=(Fo^2^+2Fc^2^)/3'
_refine_ls_weighting_scheme calc
_refine_ls_wR_factor_gt 0.1411
_refine_ls_wR_factor_ref 0.2020
_reflns_Friedel_coverage 0.000
_reflns_number_gt 3775
_reflns_number_total 9658
_reflns_threshold_expression 'I > 2\s(I)'
_cod_data_source_file d3ob00090g2.cif
_cod_data_source_block 8a
_cod_depositor_comments 'Adding full bibliography for 7159200--7159209.cif.'
_cod_database_code 7159204
_shelx_shelxl_version_number 2018/3
_shelx_space_group_comment
;
The symmetry employed for this shelxl refinement is uniquely defined
by the following loop, which should always be used as a source of
symmetry information in preference to the above space-group names.
They are only intended as comments.
;
_shelx_estimated_absorpt_t_min 0.981
_shelx_estimated_absorpt_t_max 0.987
_exptl_absorpt_special_details multi-scan

loop_
_space_group_symop_operation_xyz
'x, y, z'
'-x, -y, -z'

loop_
_atom_site_label
_atom_site_type_symbol
_atom_site_fract_x
_atom_site_fract_y
_atom_site_fract_z
_atom_site_U_iso_or_equiv
_atom_site_adp_type
_atom_site_occupancy
_atom_site_site_symmetry_order
_atom_site_calc_flag
_atom_site_refinement_flags_posn
_atom_site_refinement_flags_adp
_atom_site_refinement_flags_occupancy
_atom_site_disorder_assembly
_atom_site_disorder_group
O8 O 0.76035(19) -0.17129(18) 0.83294(11) 0.0265(5) Uani 1 1 d . . . . .
O4 O 0.26486(19) -0.16458(18) 0.80040(11) 0.0286(5) Uani 1 1 d . . . . .
O5 O 0.6977(2) 0.85184(19) 0.45882(11) 0.0315(5) Uani 1 1 d . . . . .
O3 O 0.0501(2) -0.00842(19) 0.82636(12) 0.0322(5) Uani 1 1 d . . . . .
O1 O 0.2107(2) 0.84979(19) 0.45995(11) 0.0324(5) Uani 1 1 d . . . . .
O7 O 0.5529(2) -0.0148(2) 0.81641(12) 0.0356(6) Uani 1 1 d . . . . .
O6 O 0.9186(2) 0.7159(2) 0.46225(12) 0.0396(6) Uani 1 1 d . . . . .
O2 O 0.4217(2) 0.6967(2) 0.46134(12) 0.0407(6) Uani 1 1 d . . . . .
N2 N 0.7495(2) 0.0289(2) 0.82529(13) 0.0247(6) Uani 1 1 d . . . . .
H2 H 0.838598 -0.002287 0.828304 0.030 Uiso 1 1 calc R U . . .
N1 N 0.2585(2) 0.0273(2) 0.81737(13) 0.0243(6) Uani 1 1 d . . . . .
H1 H 0.349548 -0.007828 0.810673 0.029 Uiso 1 1 calc R U . . .
C26 C 0.7103(3) 0.3217(3) 0.71713(15) 0.0261(7) Uani 1 1 d . . . . .
H26 H 0.612221 0.347403 0.719440 0.031 Uiso 1 1 calc R U . . .
C32 C 0.6773(3) -0.0497(3) 0.82409(16) 0.0243(7) Uani 1 1 d . . . . .
C10 C 0.1998(3) 0.1624(3) 0.82964(15) 0.0235(7) Uani 1 1 d . . . . .
H10 H 0.096908 0.190651 0.830178 0.028 Uiso 1 1 calc R U . . .
C14 C 0.1799(3) -0.0455(3) 0.81586(15) 0.0229(7) Uani 1 1 d . . . . .
C23 C 0.7890(3) 0.5649(3) 0.57136(15) 0.0259(7) Uani 1 1 d . . . . .
H23 H 0.887967 0.536542 0.561930 0.031 Uiso 1 1 calc R U . . .
C27 C 0.7671(3) 0.2264(3) 0.76394(15) 0.0237(7) Uani 1 1 d . . . . .
H27 H 0.865570 0.195700 0.760628 0.028 Uiso 1 1 calc R U . . .
C6 C 0.2003(3) 0.4959(3) 0.62576(15) 0.0271(7) Uani 1 1 d . . . . .
H6 H 0.101388 0.527935 0.634744 0.033 Uiso 1 1 calc R U . . .
C5 C 0.2755(3) 0.5620(3) 0.57102(15) 0.0283(7) Uani 1 1 d . . . . .
H5 H 0.373813 0.525489 0.558921 0.034 Uiso 1 1 calc R U . . .
C7 C 0.2659(3) 0.3908(3) 0.66427(15) 0.0267(7) Uani 1 1 d . . . . .
H7 H 0.364265 0.356011 0.651842 0.032 Uiso 1 1 calc R U . . .
C9 C 0.2644(3) 0.2294(3) 0.76558(15) 0.0254(7) Uani 1 1 d . . . . .
H9 H 0.363125 0.199654 0.753672 0.031 Uiso 1 1 calc R U . . .
C28 C 0.6810(3) 0.1662(3) 0.82161(16) 0.0247(7) Uani 1 1 d . . . . .
H28 H 0.590510 0.182932 0.804240 0.030 Uiso 1 1 calc R U . . .
C24 C 0.7198(3) 0.4916(3) 0.62344(15) 0.0276(7) Uani 1 1 d . . . . .
H24 H 0.621006 0.518020 0.629923 0.033 Uiso 1 1 calc R U . . .
C22 C 0.7195(3) 0.6713(3) 0.53571(16) 0.0273(7) Uani 1 1 d . . . . .
H22 H 0.620524 0.700167 0.544808 0.033 Uiso 1 1 calc R U . . .
C21 C 0.7922(3) 0.7445(3) 0.48298(16) 0.0266(7) Uani 1 1 d . . . . .
C8 C 0.1957(3) 0.3271(3) 0.72363(15) 0.0276(7) Uani 1 1 d . . . . .
H8 H 0.096769 0.356170 0.733101 0.033 Uiso 1 1 calc R U . . .
C25 C 0.7851(3) 0.3889(3) 0.66331(15) 0.0267(7) Uani 1 1 d . . . . .
H25 H 0.884077 0.359181 0.655978 0.032 Uiso 1 1 calc R U . . .
C3 C 0.2959(3) 0.7365(3) 0.48280(16) 0.0264(7) Uani 1 1 d . . . . .
C15 C 0.2048(3) -0.2650(3) 0.79729(17) 0.0284(7) Uani 1 1 d . . . . .
C29 C 0.6442(3) 0.2211(3) 0.89944(16) 0.0284(7) Uani 1 1 d . . . . .
H29 H 0.595898 0.170302 0.933580 0.034 Uiso 1 1 calc R U . . .
C4 C 0.2128(3) 0.6723(3) 0.53668(15) 0.0286(7) Uani 1 1 d . . . . .
H4 H 0.114357 0.709365 0.547073 0.034 Uiso 1 1 calc R U . . .
C17 C 0.1100(3) -0.2318(3) 0.73797(16) 0.0329(8) Uani 1 1 d . . . . .
H17A H 0.024616 -0.163228 0.754010 0.049 Uiso 1 1 calc R U . . .
H17B H 0.085934 -0.304038 0.730510 0.049 Uiso 1 1 calc R U . . .
H17C H 0.159360 -0.207140 0.691807 0.049 Uiso 1 1 calc R U . . .
C11 C 0.2265(3) 0.1926(3) 0.90581(16) 0.0287(7) Uani 1 1 d . . . . .
H11 H 0.328095 0.179386 0.901491 0.034 Uiso 1 1 calc R U . . .
C33 C 0.7020(3) -0.2745(3) 0.83258(17) 0.0282(7) Uani 1 1 d . . . . .
C20 C 0.7544(3) 0.9348(3) 0.40647(16) 0.0325(8) Uani 1 1 d . . . . .
H20A H 0.810369 0.890437 0.362050 0.039 Uiso 1 1 calc R U . . .
H20B H 0.814608 0.965161 0.429285 0.039 Uiso 1 1 calc R U . . .
C34 C 0.5819(3) -0.2642(3) 0.89703(17) 0.0375(8) Uani 1 1 d . . . . .
H34A H 0.611524 -0.255411 0.942536 0.056 Uiso 1 1 calc R U . . .
H34B H 0.556125 -0.338957 0.901406 0.056 Uiso 1 1 calc R U . . .
H34C H 0.501279 -0.191648 0.888279 0.056 Uiso 1 1 calc R U . . .
C2 C 0.2791(3) 0.9239(3) 0.40702(17) 0.0373(8) Uani 1 1 d . . . . .
H2A H 0.333210 0.875312 0.363779 0.045 Uiso 1 1 calc R U . . .
H2B H 0.343338 0.948632 0.430132 0.045 Uiso 1 1 calc R U . . .
C35 C 0.8278(3) -0.3921(3) 0.8443(2) 0.0423(9) Uani 1 1 d . . . . .
H35A H 0.904071 -0.398187 0.802969 0.063 Uiso 1 1 calc R U . . .
H35B H 0.799769 -0.465472 0.847255 0.063 Uiso 1 1 calc R U . . .
H35C H 0.859208 -0.387168 0.889968 0.063 Uiso 1 1 calc R U . . .
C30 C 0.7749(3) 0.2143(3) 0.93046(17) 0.0403(9) Uani 1 1 d . . . . .
H30A H 0.820534 0.268507 0.900304 0.060 Uiso 1 1 calc R U . . .
H30B H 0.839718 0.128888 0.929663 0.060 Uiso 1 1 calc R U . . .
H30C H 0.747052 0.241147 0.981071 0.060 Uiso 1 1 calc R U . . .
C36 C 0.6607(3) -0.2748(3) 0.75686(17) 0.0397(9) Uani 1 1 d . . . . .
H36A H 0.582524 -0.199153 0.749477 0.060 Uiso 1 1 calc R U . . .
H36B H 0.632935 -0.347181 0.755106 0.060 Uiso 1 1 calc R U . . .
H36C H 0.740373 -0.278143 0.718089 0.060 Uiso 1 1 calc R U . . .
C18 C 0.3363(3) -0.3761(3) 0.7736(2) 0.0462(10) Uani 1 1 d . . . . .
H18A H 0.383379 -0.356859 0.725237 0.069 Uiso 1 1 calc R U . . .
H18B H 0.309894 -0.448991 0.771102 0.069 Uiso 1 1 calc R U . . .
H18C H 0.399456 -0.393126 0.809445 0.069 Uiso 1 1 calc R U . . .
C12 C 0.1441(4) 0.3299(3) 0.92267(19) 0.0441(9) Uani 1 1 d . . . . .
H12A H 0.044049 0.344949 0.927110 0.066 Uiso 1 1 calc R U . . .
H12B H 0.172256 0.383373 0.882744 0.066 Uiso 1 1 calc R U . . .
H12C H 0.163914 0.348291 0.968821 0.066 Uiso 1 1 calc R U . . .
C16 C 0.1305(4) -0.2896(3) 0.87432(17) 0.0438(9) Uani 1 1 d . . . . .
H16A H 0.193077 -0.302509 0.909997 0.066 Uiso 1 1 calc R U . . .
H16B H 0.104716 -0.363611 0.874454 0.066 Uiso 1 1 calc R U . . .
H16C H 0.046265 -0.218301 0.887594 0.066 Uiso 1 1 calc R U . . .
C31 C 0.5407(3) 0.3577(3) 0.89849(18) 0.0414(9) Uani 1 1 d . . . . .
H31A H 0.515541 0.388308 0.948216 0.062 Uiso 1 1 calc R U . . .
H31B H 0.456391 0.360141 0.881071 0.062 Uiso 1 1 calc R U . . .
H31C H 0.585293 0.410037 0.865609 0.062 Uiso 1 1 calc R U . . .
C13 C 0.1875(4) 0.1043(3) 0.96919(17) 0.0441(9) Uani 1 1 d . . . . .
H13A H 0.206171 0.124079 1.015310 0.066 Uiso 1 1 calc R U . . .
H13B H 0.243607 0.018368 0.958097 0.066 Uiso 1 1 calc R U . . .
H13C H 0.088416 0.115116 0.973979 0.066 Uiso 1 1 calc R U . . .
C19 C 0.6288(3) 1.0428(3) 0.38654(19) 0.0473(10) Uani 1 1 d . . . . .
H19A H 0.570284 1.011266 0.364123 0.071 Uiso 1 1 calc R U . . .
H19B H 0.661332 1.100746 0.351708 0.071 Uiso 1 1 calc R U . . .
H19C H 0.574470 1.085584 0.431024 0.071 Uiso 1 1 calc R U . . .
C1 C 0.1640(4) 1.0379(3) 0.3840(2) 0.0569(11) Uani 1 1 d . . . . .
H1A H 0.101904 1.012147 0.360681 0.085 Uiso 1 1 calc R U . . .
H1B H 0.205381 1.090285 0.349149 0.085 Uiso 1 1 calc R U . . .
H1C H 0.110595 1.084536 0.427352 0.085 Uiso 1 1 calc R U . . .

loop_
_atom_site_aniso_label
_atom_site_aniso_U_11
_atom_site_aniso_U_22
_atom_site_aniso_U_33
_atom_site_aniso_U_23
_atom_site_aniso_U_13
_atom_site_aniso_U_12
O8 0.0224(11) 0.0187(12) 0.0411(13) -0.0008(10) -0.0080(9) -0.0088(10)
O4 0.0212(11) 0.0205(12) 0.0454(13) -0.0029(10) -0.0073(9) -0.0075(10)
O5 0.0336(12) 0.0232(12) 0.0323(12) 0.0077(10) -0.0012(9) -0.0077(10)
O3 0.0197(11) 0.0285(13) 0.0505(14) -0.0045(11) -0.0070(10) -0.0094(10)
O1 0.0341(12) 0.0250(13) 0.0335(12) 0.0072(10) -0.0056(10) -0.0066(10)
O7 0.0189(11) 0.0304(13) 0.0601(15) 0.0026(11) -0.0145(10) -0.0087(10)
O6 0.0290(13) 0.0428(15) 0.0434(14) 0.0091(11) -0.0050(10) -0.0115(11)
O2 0.0302(13) 0.0368(15) 0.0503(15) 0.0064(12) -0.0071(11) -0.0077(11)
N2 0.0197(13) 0.0182(14) 0.0374(15) 0.0004(11) -0.0103(11) -0.0057(11)
N1 0.0166(12) 0.0200(14) 0.0361(15) 0.0011(11) -0.0056(10) -0.0061(11)
C26 0.0281(16) 0.0268(18) 0.0235(16) 0.0004(14) -0.0085(13) -0.0078(15)
C32 0.0256(17) 0.0228(18) 0.0255(16) -0.0012(13) -0.0028(13) -0.0102(15)
C10 0.0195(15) 0.0207(17) 0.0285(16) 0.0017(13) -0.0057(12) -0.0046(13)
C14 0.0244(17) 0.0228(18) 0.0238(16) 0.0015(13) -0.0073(13) -0.0098(15)
C23 0.0305(17) 0.0249(18) 0.0212(16) -0.0010(14) -0.0073(13) -0.0064(15)
C27 0.0231(15) 0.0234(17) 0.0247(16) 0.0002(14) -0.0074(13) -0.0064(14)
C6 0.0344(18) 0.0214(17) 0.0274(17) -0.0036(14) -0.0099(14) -0.0085(15)
C5 0.0365(18) 0.0264(19) 0.0215(16) -0.0022(14) -0.0088(14) -0.0075(15)
C7 0.0326(17) 0.0234(18) 0.0254(17) -0.0013(14) -0.0092(13) -0.0087(15)
C9 0.0224(16) 0.0274(18) 0.0275(17) 0.0010(14) -0.0075(13) -0.0084(14)
C28 0.0225(15) 0.0203(17) 0.0306(17) 0.0025(14) -0.0074(13) -0.0060(14)
C24 0.0314(17) 0.0273(19) 0.0225(16) 0.0006(14) -0.0024(13) -0.0096(15)
C22 0.0290(17) 0.0251(18) 0.0269(17) 0.0009(14) -0.0041(13) -0.0090(15)
C21 0.0315(18) 0.0221(18) 0.0245(17) -0.0026(14) -0.0043(14) -0.0066(15)
C8 0.0301(17) 0.0274(18) 0.0271(17) -0.0010(14) -0.0089(14) -0.0099(15)
C25 0.0324(17) 0.0290(19) 0.0192(16) 0.0009(14) -0.0079(13) -0.0095(15)
C3 0.0308(18) 0.0222(18) 0.0253(17) -0.0001(14) -0.0095(14) -0.0055(15)
C15 0.0258(16) 0.0242(18) 0.0395(19) -0.0025(15) -0.0102(14) -0.0107(15)
C29 0.0327(18) 0.0216(17) 0.0304(17) 0.0019(14) -0.0007(14) -0.0119(15)
C4 0.0322(17) 0.0303(19) 0.0221(16) -0.0004(14) -0.0053(13) -0.0091(15)
C17 0.0357(18) 0.035(2) 0.0311(18) -0.0078(15) -0.0042(14) -0.0154(16)
C11 0.0319(17) 0.0279(19) 0.0292(17) 0.0050(14) -0.0102(14) -0.0129(15)
C33 0.0274(17) 0.0214(17) 0.0390(19) -0.0036(14) -0.0051(14) -0.0118(15)
C20 0.043(2) 0.0282(19) 0.0259(17) 0.0040(15) 0.0008(14) -0.0156(17)
C34 0.0381(19) 0.039(2) 0.040(2) 0.0014(16) -0.0034(15) -0.0205(17)
C2 0.051(2) 0.032(2) 0.0296(18) 0.0063(15) -0.0041(16) -0.0182(18)
C35 0.037(2) 0.0216(19) 0.069(3) -0.0010(18) -0.0077(17) -0.0119(16)
C30 0.048(2) 0.042(2) 0.0315(19) -0.0027(16) -0.0093(16) -0.0149(18)
C36 0.054(2) 0.036(2) 0.038(2) -0.0097(16) -0.0032(16) -0.0263(19)
C18 0.038(2) 0.031(2) 0.076(3) -0.0114(19) -0.0185(19) -0.0120(17)
C12 0.057(2) 0.035(2) 0.042(2) -0.0047(17) -0.0105(17) -0.0153(19)
C16 0.062(2) 0.046(2) 0.038(2) 0.0093(17) -0.0196(18) -0.034(2)
C31 0.043(2) 0.031(2) 0.044(2) -0.0030(16) 0.0035(16) -0.0095(17)
C13 0.053(2) 0.047(2) 0.0328(19) 0.0059(17) -0.0102(16) -0.0170(19)
C19 0.051(2) 0.036(2) 0.045(2) 0.0162(18) -0.0022(17) -0.0107(19)
C1 0.077(3) 0.034(2) 0.045(2) 0.0144(19) -0.009(2) -0.006(2)

loop_
_atom_type_symbol
_atom_type_description
_atom_type_scat_dispersion_real
_atom_type_scat_dispersion_imag
_atom_type_scat_source
C C 0.0033 0.0016 'International Tables Vol C Tables 4.2.6.8 and 6.1.1.4'
H H 0.0000 0.0000 'International Tables Vol C Tables 4.2.6.8 and 6.1.1.4'
N N 0.0061 0.0033 'International Tables Vol C Tables 4.2.6.8 and 6.1.1.4'
O O 0.0106 0.0060 'International Tables Vol C Tables 4.2.6.8 and 6.1.1.4'

loop_
_geom_angle_atom_site_label_1
_geom_angle_atom_site_label_2
_geom_angle_atom_site_label_3
_geom_angle
_geom_angle_site_symmetry_1
_geom_angle_site_symmetry_3
_geom_angle_publ_flag
C32 O8 C33 120.1(2) . . ?
C14 O4 C15 121.1(2) . . ?
C21 O5 C20 117.1(2) . . ?
C3 O1 C2 116.3(2) . . ?
C32 N2 C28 121.8(2) . . ?
C32 N2 H2 119.1 . . ?
C28 N2 H2 119.1 . . ?
C14 N1 C10 124.2(2) . . ?
C14 N1 H1 117.9 . . ?
C10 N1 H1 117.9 . . ?
C27 C26 C25 126.7(3) . . ?
C27 C26 H26 116.7 . . ?
C25 C26 H26 116.7 . . ?
O7 C32 N2 123.9(3) . . ?
O7 C32 O8 125.0(3) . . ?
N2 C32 O8 111.1(2) . . ?
N1 C10 C9 108.3(2) . . ?
N1 C10 C11 111.6(2) . . ?
C9 C10 C11 111.3(2) . . ?
N1 C10 H10 108.5 . . ?
C9 C10 H10 108.5 . . ?
C11 C10 H10 108.5 . . ?
O3 C14 N1 124.6(3) . . ?
O3 C14 O4 125.2(3) . . ?
N1 C14 O4 110.1(2) . . ?
C22 C23 C24 123.7(3) . . ?
C22 C23 H23 118.1 . . ?
C24 C23 H23 118.1 . . ?
C26 C27 C28 123.5(3) . . ?
C26 C27 H27 118.2 . . ?
C28 C27 H27 118.2 . . ?
C7 C6 C5 123.3(3) . . ?
C7 C6 H6 118.4 . . ?
C5 C6 H6 118.4 . . ?
C4 C5 C6 124.1(3) . . ?
C4 C5 H5 118.0 . . ?
C6 C5 H5 118.0 . . ?
C6 C7 C8 125.2(3) . . ?
C6 C7 H7 117.4 . . ?
C8 C7 H7 117.4 . . ?
C8 C9 C10 127.0(3) . . ?
C8 C9 H9 116.5 . . ?
C10 C9 H9 116.5 . . ?
N2 C28 C27 110.7(2) . . ?
N2 C28 C29 111.5(2) . . ?
C27 C28 C29 114.3(2) . . ?
N2 C28 H28 106.6 . . ?
C27 C28 H28 106.6 . . ?
C29 C28 H28 106.6 . . ?
C25 C24 C23 125.5(3) . . ?
C25 C24 H24 117.2 . . ?
C23 C24 H24 117.2 . . ?
C23 C22 C21 122.8(3) . . ?
C23 C22 H22 118.6 . . ?
C21 C22 H22 118.6 . . ?
O6 C21 O5 122.9(3) . . ?
O6 C21 C22 126.3(3) . . ?
O5 C21 C22 110.8(3) . . ?
C9 C8 C7 123.9(3) . . ?
C9 C8 H8 118.0 . . ?
C7 C8 H8 118.0 . . ?
C24 C25 C26 123.3(3) . . ?
C24 C25 H25 118.3 . . ?
C26 C25 H25 118.3 . . ?
O2 C3 O1 123.3(3) . . ?
O2 C3 C4 126.3(3) . . ?
O1 C3 C4 110.4(3) . . ?
O4 C15 C16 109.2(2) . . ?
O4 C15 C18 102.1(2) . . ?
C16 C15 C18 111.2(3) . . ?
O4 C15 C17 110.8(2) . . ?
C16 C15 C17 113.5(2) . . ?
C18 C15 C17 109.6(3) . . ?
C30 C29 C28 112.8(2) . . ?
C30 C29 C31 110.3(3) . . ?
C28 C29 C31 111.1(2) . . ?
C30 C29 H29 107.5 . . ?
C28 C29 H29 107.5 . . ?
C31 C29 H29 107.5 . . ?
C5 C4 C3 121.4(3) . . ?
C5 C4 H4 119.3 . . ?
C3 C4 H4 119.3 . . ?
C15 C17 H17A 109.5 . . ?
C15 C17 H17B 109.5 . . ?
H17A C17 H17B 109.5 . . ?
C15 C17 H17C 109.5 . . ?
H17A C17 H17C 109.5 . . ?
H17B C17 H17C 109.5 . . ?
C12 C11 C13 111.1(3) . . ?
C12 C11 C10 110.2(2) . . ?
C13 C11 C10 111.1(3) . . ?
C12 C11 H11 108.1 . . ?
C13 C11 H11 108.1 . . ?
C10 C11 H11 108.1 . . ?
O8 C33 C34 110.3(2) . . ?
O8 C33 C36 109.9(2) . . ?
C34 C33 C36 113.5(2) . . ?
O8 C33 C35 102.7(2) . . ?
C34 C33 C35 109.9(2) . . ?
C36 C33 C35 110.1(3) . . ?
O5 C20 C19 106.4(2) . . ?
O5 C20 H20A 110.4 . . ?
C19 C20 H20A 110.4 . . ?
O5 C20 H20B 110.4 . . ?
C19 C20 H20B 110.4 . . ?
H20A C20 H20B 108.6 . . ?
C33 C34 H34A 109.5 . . ?
C33 C34 H34B 109.5 . . ?
H34A C34 H34B 109.5 . . ?
C33 C34 H34C 109.5 . . ?
H34A C34 H34C 109.5 . . ?
H34B C34 H34C 109.5 . . ?
O1 C2 C1 106.9(3) . . ?
O1 C2 H2A 110.3 . . ?
C1 C2 H2A 110.3 . . ?
O1 C2 H2B 110.3 . . ?
C1 C2 H2B 110.3 . . ?
H2A C2 H2B 108.6 . . ?
C33 C35 H35A 109.5 . . ?
C33 C35 H35B 109.5 . . ?
H35A C35 H35B 109.5 . . ?
C33 C35 H35C 109.5 . . ?
H35A C35 H35C 109.5 . . ?
H35B C35 H35C 109.5 . . ?
C29 C30 H30A 109.5 . . ?
C29 C30 H30B 109.5 . . ?
H30A C30 H30B 109.5 . . ?
C29 C30 H30C 109.5 . . ?
H30A C30 H30C 109.5 . . ?
H30B C30 H30C 109.5 . . ?
C33 C36 H36A 109.5 . . ?
C33 C36 H36B 109.5 . . ?
H36A C36 H36B 109.5 . . ?
C33 C36 H36C 109.5 . . ?
H36A C36 H36C 109.5 . . ?
H36B C36 H36C 109.5 . . ?
C15 C18 H18A 109.5 . . ?
C15 C18 H18B 109.5 . . ?
H18A C18 H18B 109.5 . . ?
C15 C18 H18C 109.5 . . ?
H18A C18 H18C 109.5 . . ?
H18B C18 H18C 109.5 . . ?
C11 C12 H12A 109.5 . . ?
C11 C12 H12B 109.5 . . ?
H12A C12 H12B 109.5 . . ?
C11 C12 H12C 109.5 . . ?
H12A C12 H12C 109.5 . . ?
H12B C12 H12C 109.5 . . ?
C15 C16 H16A 109.5 . . ?
C15 C16 H16B 109.5 . . ?
H16A C16 H16B 109.5 . . ?
C15 C16 H16C 109.5 . . ?
H16A C16 H16C 109.5 . . ?
H16B C16 H16C 109.5 . . ?
C29 C31 H31A 109.5 . . ?
C29 C31 H31B 109.5 . . ?
H31A C31 H31B 109.5 . . ?
C29 C31 H31C 109.5 . . ?
H31A C31 H31C 109.5 . . ?
H31B C31 H31C 109.5 . . ?
C11 C13 H13A 109.5 . . ?
C11 C13 H13B 109.5 . . ?
H13A C13 H13B 109.5 . . ?
C11 C13 H13C 109.5 . . ?
H13A C13 H13C 109.5 . . ?
H13B C13 H13C 109.5 . . ?
C20 C19 H19A 109.5 . . ?
C20 C19 H19B 109.5 . . ?
H19A C19 H19B 109.5 . . ?
C20 C19 H19C 109.5 . . ?
H19A C19 H19C 109.5 . . ?
H19B C19 H19C 109.5 . . ?
C2 C1 H1A 109.5 . . ?
C2 C1 H1B 109.5 . . ?
H1A C1 H1B 109.5 . . ?
C2 C1 H1C 109.5 . . ?
H1A C1 H1C 109.5 . . ?
H1B C1 H1C 109.5 . . ?

loop_
_geom_bond_atom_site_label_1
_geom_bond_atom_site_label_2
_geom_bond_distance
_geom_bond_site_symmetry_2
_geom_bond_publ_flag
O8 C32 1.350(3) . ?
O8 C33 1.484(3) . ?
O4 C14 1.347(3) . ?
O4 C15 1.476(3) . ?
O5 C21 1.349(3) . ?
O5 C20 1.447(3) . ?
O3 C14 1.220(3) . ?
O1 C3 1.346(3) . ?
O1 C2 1.446(3) . ?
O7 C32 1.218(3) . ?
O6 C21 1.204(3) . ?
O2 C3 1.198(3) . ?
N2 C32 1.340(4) . ?
N2 C28 1.463(4) . ?
N2 H2 0.8600 . ?
N1 C14 1.339(3) . ?
N1 C10 1.457(4) . ?
N1 H1 0.8600 . ?
C26 C27 1.332(4) . ?
C26 C25 1.440(4) . ?
C26 H26 0.9300 . ?
C10 C9 1.492(4) . ?
C10 C11 1.557(4) . ?
C10 H10 0.9800 . ?
C23 C22 1.335(4) . ?
C23 C24 1.436(4) . ?
C23 H23 0.9300 . ?
C27 C28 1.497(4) . ?
C27 H27 0.9300 . ?
C6 C7 1.339(4) . ?
C6 C5 1.443(4) . ?
C6 H6 0.9300 . ?
C5 C4 1.334(4) . ?
C5 H5 0.9300 . ?
C7 C8 1.446(4) . ?
C7 H7 0.9300 . ?
C9 C8 1.332(4) . ?
C9 H9 0.9300 . ?
C28 C29 1.535(4) . ?
C28 H28 0.9800 . ?
C24 C25 1.334(4) . ?
C24 H24 0.9300 . ?
C22 C21 1.462(4) . ?
C22 H22 0.9300 . ?
C8 H8 0.9300 . ?
C25 H25 0.9300 . ?
C3 C4 1.470(4) . ?
C15 C16 1.507(4) . ?
C15 C18 1.508(4) . ?
C15 C17 1.515(4) . ?
C29 C30 1.516(4) . ?
C29 C31 1.536(4) . ?
C29 H29 0.9800 . ?
C4 H4 0.9300 . ?
C17 H17A 0.9600 . ?
C17 H17B 0.9600 . ?
C17 H17C 0.9600 . ?
C11 C12 1.517(4) . ?
C11 C13 1.528(4) . ?
C11 H11 0.9800 . ?
C33 C34 1.505(4) . ?
C33 C36 1.517(4) . ?
C33 C35 1.518(4) . ?
C20 C19 1.498(4) . ?
C20 H20A 0.9700 . ?
C20 H20B 0.9700 . ?
C34 H34A 0.9600 . ?
C34 H34B 0.9600 . ?
C34 H34C 0.9600 . ?
C2 C1 1.490(4) . ?
C2 H2A 0.9700 . ?
C2 H2B 0.9700 . ?
C35 H35A 0.9600 . ?
C35 H35B 0.9600 . ?
C35 H35C 0.9600 . ?
C30 H30A 0.9600 . ?
C30 H30B 0.9600 . ?
C30 H30C 0.9600 . ?
C36 H36A 0.9600 . ?
C36 H36B 0.9600 . ?
C36 H36C 0.9600 . ?
C18 H18A 0.9600 . ?
C18 H18B 0.9600 . ?
C18 H18C 0.9600 . ?
C12 H12A 0.9600 . ?
C12 H12B 0.9600 . ?
C12 H12C 0.9600 . ?
C16 H16A 0.9600 . ?
C16 H16B 0.9600 . ?
C16 H16C 0.9600 . ?
C31 H31A 0.9600 . ?
C31 H31B 0.9600 . ?
C31 H31C 0.9600 . ?
C13 H13A 0.9600 . ?
C13 H13B 0.9600 . ?
C13 H13C 0.9600 . ?
C19 H19A 0.9600 . ?
C19 H19B 0.9600 . ?
C19 H19C 0.9600 . ?
C1 H1A 0.9600 . ?
C1 H1B 0.9600 . ?
C1 H1C 0.9600 . ?
